data_1513300
loop_
_publ_author_name
'Ferreira, Fabio Furlan'
'Granado, Eduardo'
'Carvalho Jr, Wilson'
'Kycia, Stefan W.'
'Bruno, Daniele'
'Droppa Jr, Roosevelt'

_publ_section_title
;
 X-ray powder diffraction beamline at D10B of LNLS: application to the
 Ba2FeReO6double perovskite
;
_journal_coeditor_code ML5212
_journal_issue 1
_journal_name_full 'Journal of Synchrotron Radiation'
_journal_page_first 46
_journal_page_last 53
_journal_paper_doi 10.1107/S0909049505039208
_journal_volume 13
_journal_year 2005
_chemical_formula_analytical 'Y2 O3'
_chemical_formula_moiety 'Y2 O3'
_chemical_formula_structural 'Y2 O3'
_chemical_formula_sum 'O3 Y2'
_chemical_formula_weight 225.81
_chemical_melting_point 2683
_chemical_name_common 'yttria oxide'
_chemical_name_systematic 'yttria oxide'
_space_group_IT_number 206
_symmetry_cell_setting cubic
_symmetry_space_group_name_Hall '-I 2b 2c 3'
_symmetry_space_group_name_H-M 'I a -3'
_audit_creation_method 'from EXP file using GSAS2CIF'
_cell_angle_alpha 90.0
_cell_angle_beta 90.0
_cell_angle_gamma 90.0
_cell_formula_units_Z 16
_cell_length_a 10.604000(4)
_cell_length_b 10.604000(4)
_cell_length_c 10.604000(4)
_cell_measurement_temperature 295
_cell_volume 1192.3648(8)
_computing_data_collection 'SPEC (Certified Scientific Software, 1992)'
_computing_data_reduction 'POWF 2.11 (Virginia Tech, 2001-2003)'
_computing_structure_refinement GSAS
_computing_structure_solution 'GSAS (Larson & Von Dreele, 2001)'
_diffrn_ambient_temperature 295
_diffrn_measurement_device_type 'Huber 4+2 circle diffractometer'
_diffrn_radiation_monochromator 'Si 111'
_diffrn_radiation_type synchrotron
_diffrn_radiation_wavelength 1.377909
_exptl_absorpt_correction_T_max 1.00000
_exptl_absorpt_correction_T_min 1.00000
_exptl_absorpt_process_details
;   GSAS Absorption/surface roughness correction: function number 0
 No correction is applied.
;
_exptl_crystal_colour white
_exptl_crystal_density_diffrn 5.01
_refine_ls_goodness_of_fit_all 0.83
_refine_ls_matrix_type full
_refine_ls_number_parameters 16
_refine_ls_number_restraints 0
_refine_ls_shift/su_max 0.05
_refine_ls_shift/su_mean 0.01
_reflns_number_total 191
_cod_data_source_file ml5212sup1.cif
_cod_data_source_block I
_cod_depositor_comments
;
The following automatic conversions were performed:

'_geom_bond_publ_flag' value 'N' changed to 'n' according to
/home/saulius/struct/CIF-dictionaries/cif_core.dic dictionary named
'cif_core.dic' version 2.4.2 from 2011-04-26 (36
times).

'_geom_angle_publ_flag' value 'N' changed to 'n' according
to /home/saulius/struct/CIF-dictionaries/cif_core.dic dictionary
named 'cif_core.dic' version 2.4.2 from 2011-04-26 (138 times).

Automatic conversion script
Id: cif_fix_values 1891 2012-01-12 08:04:46Z andrius 
;
_cod_original_cell_volume 1192.3800(10)
_cod_original_sg_symbol_Hall 'I a -3'
_cod_database_code 1513300

loop_
_symmetry_equiv_pos_site_id
_symmetry_equiv_pos_as_xyz
1 +x,+y,+z
2 +z,+x,+y
3 +y,+z,+x
4 +x+1/2,+y,-z+1/2
5 -z+1/2,+x+1/2,+y
6 +y,-z+1/2,+x+1/2
7 -z,+x+1/2,-y+1/2
8 -y+1/2,-z,+x+1/2
9 +y+1/2,-z+1/2,-x
10 -x,+y+1/2,-z+1/2
11 -z+1/2,-x,+y+1/2
12 +x+1/2,-y+1/2,-z
-1 -x,-y,-z
-2 -z,-x,-y
-3 -y,-z,-x
-4 -x+1/2,-y,+z+1/2
-5 +z+1/2,-x+1/2,-y
-6 -y,+z+1/2,-x+1/2
-7 +z,-x+1/2,+y+1/2
-8 +y+1/2,+z,-x+1/2
-9 -y+1/2,+z+1/2,+x
-10 +x,-y+1/2,+z+1/2
-11 +z+1/2,+x,-y+1/2
-12 -x+1/2,+y+1/2,+z
101 +x+1/2,+y+1/2,+z+1/2
102 +z+1/2,+x+1/2,+y+1/2
103 +y+1/2,+z+1/2,+x+1/2
104 +x,+y+1/2,-z
105 -z,+x,+y+1/2
106 +y+1/2,-z,+x
107 -z+1/2,+x,-y
108 -y,-z+1/2,+x
109 +y,-z,-x+1/2
110 -x+1/2,+y,-z
111 -z,-x+1/2,+y
112 +x,-y,-z+1/2
-101 -x+1/2,-y+1/2,-z+1/2
-102 -z+1/2,-x+1/2,-y+1/2
-103 -y+1/2,-z+1/2,-x+1/2
-104 -x,-y+1/2,+z
-105 +z,-x,-y+1/2
-106 -y+1/2,+z,-x
-107 +z+1/2,-x,+y
-108 +y,+z+1/2,-x
-109 -y,+z,+x+1/2
-110 +x+1/2,-y,+z
-111 +z,+x+1/2,-y
-112 -x,+y,+z+1/2

loop_
_atom_site_label
_atom_site_type_symbol
_atom_site_fract_x
_atom_site_fract_y
_atom_site_fract_z
_atom_site_occupancy
_atom_site_thermal_displace_type
_atom_site_U_iso_or_equiv
Y1 Y3+ -0.03235(4) 0.0 0.25 1.0 Uovl 0.00058(10)
Y2 Y3+ 0.25 0.25 0.25 1.0 Uovl 0.00058(10)
O1 O2- 0.3905(3) 0.1515(3) 0.3806(3) 1.0 Uovl 0.00058(10)

loop_
_atom_type_symbol
_atom_type_scat_dispersion_real
_atom_type_scat_dispersion_imag
_atom_type_scat_source
Y3+ 0.000 0.000 International_Tables_Vol_C
O2- 0.000 0.000 International_Tables_Vol_C

loop_
_geom_angle_atom_site_label_1
_geom_angle_atom_site_label_2
_geom_angle_atom_site_label_3
_geom_angle_site_symmetry_1
_geom_angle_site_symmetry_3
_geom_angle
_geom_angle_publ_flag
Y1 Y1 Y1 6_555 -2_555 118.759(3) n
Y1 Y1 Y1 6_555 -3_555 168.850(13) n
Y1 Y1 Y1 6_555 -11_455 69.258(11) n
Y1 Y1 Y2 6_555 4_455 59.8427(4) n
Y1 Y1 Y2 6_555 7_545 129.047(11) n
Y1 Y1 O1 6_555 4_455 84.42(9) n
Y1 Y1 O1 6_555 5_545 128.56(7) n
Y1 Y1 O1 6_555 -6_545 151.56(7) n
Y1 Y1 O1 6_555 108_443 39.30(7) n
Y1 Y1 O1 6_555 -102_544 40.29(7) n
Y1 Y1 O1 6_555 -110_444 99.63(9) n
Y1 Y1 Y1 -2_555 -3_555 69.258(11) n
Y1 Y1 Y1 -2_555 -11_455 98.386(11) n
Y1 Y1 Y2 -2_555 4_455 59.8427(4) n
Y1 Y1 Y2 -2_555 7_545 69.155(11) n
Y1 Y1 O1 -2_555 4_455 40.44(7) n
Y1 Y1 O1 -2_555 5_545 99.76(9) n
Y1 Y1 O1 -2_555 -6_545 38.53(8) n
Y1 Y1 O1 -2_555 108_443 94.19(9) n
Y1 Y1 O1 -2_555 -102_544 140.21(9) n
Y1 Y1 O1 -2_555 -110_444 106.91(10) n
Y1 Y1 Y1 -3_555 -11_455 118.759(3) n
Y1 Y1 Y2 -3_555 4_455 129.047(11) n
Y1 Y1 Y2 -3_555 7_545 59.8427(4) n
Y1 Y1 O1 -3_555 4_455 99.63(9) n
Y1 Y1 O1 -3_555 5_545 40.29(7) n
Y1 Y1 O1 -3_555 -6_545 39.30(7) n
Y1 Y1 O1 -3_555 108_443 151.56(7) n
Y1 Y1 O1 -3_555 -102_544 128.56(7) n
Y1 Y1 O1 -3_555 -110_444 84.42(9) n
Y1 Y1 Y2 -11_446 4_455 69.155(11) n
Y1 Y1 Y2 -11_446 7_545 59.8427(4) n
Y1 Y1 O1 -11_545 4_455 106.91(10) n
Y1 Y1 O1 -11_545 5_545 140.21(9) n
Y1 Y1 O1 -11_545 -6_545 94.19(9) n
Y1 Y1 O1 -11_545 108_443 38.53(8) n
Y1 Y1 O1 -11_545 -102_544 99.76(9) n
Y1 Y1 O1 -11_545 -110_444 40.44(7) n
Y2 Y1 Y2 4_455 7_545 97.915(10) n
Y2 Y1 O1 4_455 4_455 39.72(10) n
Y2 Y1 O1 4_455 5_545 149.50(10) n
Y2 Y1 O1 4_455 -6_545 93.09(7) n
Y2 Y1 O1 4_455 108_443 39.96(10) n
Y2 Y1 O1 4_455 -102_544 94.63(7) n
Y2 Y1 O1 4_455 -110_444 107.26(6) n
Y2 Y1 O1 7_545 4_455 107.26(6) n
Y2 Y1 O1 7_545 5_545 94.63(7) n
Y2 Y1 O1 7_545 -6_545 39.96(10) n
Y2 Y1 O1 7_545 108_443 93.09(7) n
Y2 Y1 O1 7_545 -102_544 149.50(10) n
Y2 Y1 O1 7_545 -110_444 39.72(10) n
O1 Y1 O1 4_455 5_545 109.89(19) n
O1 Y1 O1 4_455 -6_545 78.41(13) n
O1 Y1 O1 4_455 108_443 79.1(2) n
O1 Y1 O1 4_455 -102_544 100.15(10) n
O1 Y1 O1 4_455 -110_444 137.82(15) n
O1 Y1 O1 5_545 -6_545 79.02(11) n
O1 Y1 O1 5_545 108_443 165.74(7) n
O1 Y1 O1 5_545 -102_544 88.29(15) n
O1 Y1 O1 5_545 -110_444 100.15(10) n
O1 Y1 O1 -6_545 108_443 114.27(15) n
O1 Y1 O1 -6_545 -102_544 165.74(7) n
O1 Y1 O1 -6_545 -110_444 79.1(2) n
O1 Y1 O1 108_443 -102_544 79.02(11) n
O1 Y1 O1 108_443 -110_444 78.41(13) n
O1 Y1 O1 -102_544 -110_444 109.89(19) n
Y1 Y2 Y1 4_555 5_555 119.6853(8) n
Y1 Y2 Y1 4_555 6_555 119.6853(8) n
Y1 Y2 Y1 4_555 9_555 60.3147(8) n
Y1 Y2 Y1 4_555 10_555 180.0 n
Y1 Y2 Y1 4_555 11_555 60.3147(8) n
Y1 Y2 O1 4_555 1_555 39.43(7) n
Y1 Y2 O1 4_555 2_555 95.38(7) n
Y1 Y2 O1 4_555 3_555 139.18(6) n
Y1 Y2 O1 4_555 -101_544 140.57(7) n
Y1 Y2 O1 4_555 -102_544 84.62(7) n
Y1 Y2 O1 4_555 -103_544 40.82(6) n
Y1 Y2 Y1 5_555 6_555 119.6853(8) n
Y1 Y2 Y1 5_555 9_555 60.3147(8) n
Y1 Y2 Y1 5_555 10_555 60.3147(8) n
Y1 Y2 Y1 5_555 11_555 180.0 n
Y1 Y2 O1 5_555 1_555 139.18(6) n
Y1 Y2 O1 5_555 2_555 39.43(7) n
Y1 Y2 O1 5_555 3_555 95.38(7) n
Y1 Y2 O1 5_555 -101_544 40.82(6) n
Y1 Y2 O1 5_555 -102_544 140.57(7) n
Y1 Y2 O1 5_555 -103_544 84.62(7) n
Y1 Y2 Y1 6_555 9_555 180.0 n
Y1 Y2 Y1 6_555 10_555 60.3147(8) n
Y1 Y2 Y1 6_555 11_555 60.3147(8) n
Y1 Y2 O1 6_555 1_555 95.38(7) n
Y1 Y2 O1 6_555 2_555 139.18(6) n
Y1 Y2 O1 6_555 3_555 39.43(7) n
Y1 Y2 O1 6_555 -101_544 84.62(7) n
Y1 Y2 O1 6_555 -102_544 40.82(6) n
Y1 Y2 O1 6_555 -103_544 140.57(7) n
Y1 Y2 Y1 9_555 10_555 119.6853(8) n
Y1 Y2 Y1 9_555 11_555 119.6853(8) n
Y1 Y2 O1 9_555 1_555 84.62(7) n
Y1 Y2 O1 9_555 2_555 40.82(6) n
Y1 Y2 O1 9_555 3_555 140.57(7) n
Y1 Y2 O1 9_555 -101_544 95.38(7) n
Y1 Y2 O1 9_555 -102_544 139.18(6) n
Y1 Y2 O1 9_555 -103_544 39.43(7) n
Y1 Y2 Y1 10_555 11_555 119.6853(8) n
Y1 Y2 O1 10_555 1_555 140.57(7) n
Y1 Y2 O1 10_555 2_555 84.62(7) n
Y1 Y2 O1 10_555 3_555 40.82(6) n
Y1 Y2 O1 10_555 -101_544 39.43(7) n
Y1 Y2 O1 10_555 -102_544 95.38(7) n
Y1 Y2 O1 10_555 -103_544 139.18(6) n
Y1 Y2 O1 11_555 1_555 40.82(6) n
Y1 Y2 O1 11_555 2_555 140.57(7) n
Y1 Y2 O1 11_555 3_555 84.62(7) n
Y1 Y2 O1 11_555 -101_544 139.18(6) n
Y1 Y2 O1 11_555 -102_544 39.43(7) n
Y1 Y2 O1 11_555 -103_544 95.38(7) n
O1 Y2 O1 1_555 2_555 100.35(8) n
O1 Y2 O1 1_555 3_555 100.35(8) n
O1 Y2 O1 1_555 -101_544 180.0 n
O1 Y2 O1 1_555 -102_544 79.65(8) n
O1 Y2 O1 1_555 -103_544 79.65(8) n
O1 Y2 O1 2_555 3_555 100.35(8) n
O1 Y2 O1 2_555 -101_544 79.65(8) n
O1 Y2 O1 2_555 -102_544 179.972 n
O1 Y2 O1 2_555 -103_544 79.65(8) n
O1 Y2 O1 3_555 -101_544 79.65(8) n
O1 Y2 O1 3_555 -102_544 79.65(8) n
O1 Y2 O1 3_555 -103_544 179.972 n
O1 Y2 O1 -101_544 -102_544 100.35(8) n
O1 Y2 O1 -101_544 -103_544 100.35(8) n
O1 Y2 O1 -102_544 -103_544 100.35(8) n
Y1 O1 Y1 4_555 11_555 100.27(10) n
Y1 O1 Y1 4_555 -8_555 125.46(16) n
Y1 O1 Y2 4_555 1_555 100.85(12) n
Y1 O1 Y1 11_555 -8_555 101.18(13) n
Y1 O1 Y2 11_555 1_555 99.22(12) n
Y1 O1 Y2 -8_546 1_555 123.99(14) n

loop_
_geom_bond_atom_site_label_1
_geom_bond_atom_site_label_2
_geom_bond_site_symmetry_2
_geom_bond_distance
_geom_bond_publ_flag
Y1 Y1 6_555 3.5316(2) n
Y1 Y1 -2_555 3.5316(2) n
Y1 Y1 -3_555 3.5316(2) n
Y1 Y1 -11_455 3.5316(2) n
Y1 Y2 1_555 3.9990(3) n
Y1 Y2 4_455 3.5149(3) n
Y1 Y2 5_545 3.9990(3) n
Y1 Y2 7_545 3.5149(3) n
Y1 O1 4_455 2.273(3) n
Y1 O1 5_545 2.242(3) n
Y1 O1 -6_545 2.328(3) n
Y1 O1 108_555 2.328(3) n
Y1 O1 -102_444 2.242(3) n
Y1 O1 -110_344 2.273(3) n
Y2 Y1 1_555 3.9990(3) n
Y2 Y1 2_555 3.9990(3) n
Y2 Y1 3_555 3.9990(3) n
Y2 Y1 4_555 3.5149(3) n
Y2 Y1 5_555 3.5149(3) n
Y2 Y1 6_555 3.5149(3) n
Y2 Y1 9_555 3.5149(3) n
Y2 Y1 10_555 3.5149(3) n
Y2 Y1 11_555 3.5149(3) n
Y2 Y1 -7_555 3.9990(3) n
Y2 Y1 -8_555 3.9990(3) n
Y2 Y1 -12_555 3.9990(3) n
Y2 O1 1_555 2.287(4) n
Y2 O1 2_555 2.287(4) n
Y2 O1 3_555 2.287(4) n
Y2 O1 -101_444 2.287(4) n
Y2 O1 -102_444 2.287(4) n
Y2 O1 -103_444 2.287(4) n
O1 Y1 4_555 2.273(3) n
O1 Y1 11_555 2.328(3) n
O1 Y1 -8_555 2.242(3) n
O1 Y2 1_555 2.287(4) n
